data_4081064
loop_
_publ_author_name
'Witt, Julia'
'P\"othig, Alexander'
'K\"uhn, Fritz E.'
'Baratta, Walter'

_publ_section_title
;
 Abnormal N-Heterocyclic Carbene-Phosphine Ruthenium(II) Complexes as
 Active Catalysts for Transfer Hydrogenation
;
_journal_issue 15
_journal_name_full Organometallics
_journal_page_first 4042
_journal_paper_doi 10.1021/om400400w
_journal_volume 32
_journal_year 2013
_chemical_absolute_configuration unk
_chemical_compound_source 'see text'
_chemical_formula_moiety 'C46 H45 Br N2 O2 P2 Ru'
_chemical_formula_sum 'C46 H45 Br N2 O2 P2 Ru'
_chemical_formula_weight 900.75
_chemical_name_systematic ?
_space_group_IT_number 19
_symmetry_cell_setting orthorhombic
_symmetry_Int_Tables_number 19
_symmetry_space_group_name_Hall 'P 2ac 2ab'
_symmetry_space_group_name_H-M 'P 21 21 21'
_atom_sites_solution_hydrogens geom
_atom_sites_solution_primary direct
_atom_sites_solution_secondary difmap
_cell_angle_alpha 90
_cell_angle_beta 90
_cell_angle_gamma 90
_cell_formula_units_Z 4
_cell_length_a 11.8808(3)
_cell_length_b 17.5398(3)
_cell_length_c 19.5471(4)
_cell_measurement_reflns_used 9473
_cell_measurement_temperature 123
_cell_measurement_theta_max 25.3544
_cell_measurement_theta_min 2.3179
_cell_volume 4073.36(15)
_computing_cell_refinement 'SAINT (Bruker, 2008b)'
_computing_data_collection 'APEX II Control Software (Bruker, 2008a)'
_computing_data_reduction 'SAINT (Bruker, 2008b)'
_computing_molecular_graphics 'PLATON (Spek, 2011)'
_computing_publication_material 'PLATON (Spek, 2011), enCIFer (Allen, 2004)'
_computing_structure_refinement 'SHELXL97 (Sheldrick, 1997), SHELXLE (Huebschle, 2011)'
_computing_structure_solution 'SHELXS97 (Sheldrick, 1997)'
_diffrn_ambient_temperature 123
_diffrn_detector ' CCD plate '
_diffrn_detector_area_resol_mean 16
_diffrn_measured_fraction_theta_full 0.998
_diffrn_measured_fraction_theta_max 0.998
_diffrn_measurement_device ' \k-geometry diffractometer '
_diffrn_measurement_device_type ' Bruker APEX-II CCD '
_diffrn_measurement_method ' phi- and omega-rotation '
_diffrn_radiation_monochromator 'MONTEL optic'
_diffrn_radiation_probe x-ray
_diffrn_radiation_source 'rotating anode FR591'
_diffrn_radiation_type MoK\a
_diffrn_radiation_wavelength 0.71073
_diffrn_reflns_av_R_equivalents 0.0337
_diffrn_reflns_av_sigmaI/netI 0.0155
_diffrn_reflns_limit_h_max 14
_diffrn_reflns_limit_h_min -14
_diffrn_reflns_limit_k_max 21
_diffrn_reflns_limit_k_min -21
_diffrn_reflns_limit_l_max 23
_diffrn_reflns_limit_l_min -23
_diffrn_reflns_number 158654
_diffrn_reflns_reduction_process
;
;
_diffrn_reflns_theta_full 25.40
_diffrn_reflns_theta_max 25.40
_diffrn_reflns_theta_min 1.56
_exptl_absorpt_coefficient_mu 1.485
_exptl_absorpt_correction_T_max 0.849
_exptl_absorpt_correction_T_min 0.711
_exptl_absorpt_correction_type multi-scan
_exptl_absorpt_process_details 'SADABS, Bruker, 2008b'
_exptl_crystal_colour yellow
_exptl_crystal_density_diffrn 1.469
_exptl_crystal_density_method 'Not Measured'
_exptl_crystal_description prism
_exptl_crystal_F_000 1840
_exptl_crystal_size_max 0.250
_exptl_crystal_size_mid 0.200
_exptl_crystal_size_min 0.110
_refine_diff_density_max 0.242
_refine_diff_density_min -0.258
_refine_diff_density_rms 0.039
_refine_ls_abs_structure_details 'Flack H.D. (1983), Acta Cryst. A39, 876-881'
_refine_ls_abs_structure_Flack 0.013(3)
_refine_ls_extinction_method none
_refine_ls_goodness_of_fit_ref 1.035
_refine_ls_hydrogen_treatment constr
_refine_ls_matrix_type full
_refine_ls_number_parameters 491
_refine_ls_number_reflns 7491
_refine_ls_number_restraints 0
_refine_ls_restrained_S_all 1.035
_refine_ls_R_factor_all 0.0136
_refine_ls_R_factor_gt 0.0132
_refine_ls_shift/su_max 0.004
_refine_ls_shift/su_mean 0.000
_refine_ls_structure_factor_coef Fsqd
_refine_ls_weighting_details 'calc w=1/[\s^2^(Fo^2^)+(0.0262P)^2^+0.5419P] where P=(Fo^2^+2Fc^2^)/3'
_refine_ls_weighting_scheme calc
_refine_ls_wR_factor_gt 0.0385
_refine_ls_wR_factor_ref 0.0387
_reflns_number_gt 7385
_reflns_number_total 7491
_reflns_threshold_expression I>2\s(I)
_cod_data_source_file om400400w_si_002.cif
_cod_data_source_block Compound_1
_cod_depositor_comments
;
The following automatic conversions were performed:

'_symmetry_cell_setting' value 'Orthorhombic' changed to
'orthorhombic' according to
/home/saulius/struct/CIF-dictionaries/cif_core.dic dictionary named
'cif_core.dic' version 2.4.2 from 2011-04-26.

Automatic conversion script
Id: cif_fix_values 1891 2012-01-12 08:04:46Z andrius 
;
_cod_database_code 4081064

loop_
_symmetry_equiv_pos_site_id
_symmetry_equiv_pos_as_xyz
1 x,y,z
2 1/2-x,-y,1/2+z
3 1/2+x,1/2-y,-z
4 -x,1/2+y,1/2-z

loop_
_atom_site_aniso_label
_atom_site_aniso_U_11
_atom_site_aniso_U_22
_atom_site_aniso_U_33
_atom_site_aniso_U_23
_atom_site_aniso_U_13
_atom_site_aniso_U_12
Ru1 0.0097(1) 0.0103(1) 0.0091(1) 0.0005(1) 0.0002(1) 0.0000(1)
Br1 0.0220(1) 0.0147(1) 0.0187(1) -0.0019(1) -0.0001(1) -0.0026(1)
P1 0.0106(2) 0.0129(2) 0.0112(2) 0.0013(2) -0.0003(2) 0.0001(2)
P2 0.0126(2) 0.0109(2) 0.0102(2) 0.0003(1) -0.0003(2) -0.0007(2)
O1 0.0147(6) 0.0211(6) 0.0123(5) 0.0023(4) 0.0004(4) -0.0008(5)
O2 0.0141(6) 0.0177(6) 0.0130(5) -0.0007(4) 0.0012(4) 0.0017(5)
N1 0.0135(6) 0.0122(6) 0.0130(6) 0.0015(5) -0.0014(5) -0.0004(5)
N2 0.0121(7) 0.0172(7) 0.0161(7) -0.0027(5) 0.0012(5) -0.0033(5)
C1 0.0169(8) 0.0140(8) 0.0158(8) -0.0021(6) 0.0021(6) -0.0036(6)
C2 0.0146(8) 0.0128(7) 0.0104(7) 0.0014(6) 0.0020(6) 0.0008(6)
C3 0.0138(8) 0.0142(7) 0.0156(8) -0.0028(6) 0.0025(7) -0.0007(6)
C4 0.0131(8) 0.0155(8) 0.0230(8) -0.0037(7) -0.0008(7) -0.0022(6)
C5 0.0172(7) 0.0149(7) 0.0190(8) 0.0018(7) -0.0015(7) 0.0009(6)
C6 0.0135(8) 0.0189(8) 0.0241(9) 0.0017(7) 0.0021(7) -0.0007(6)
C7 0.0164(8) 0.0181(8) 0.0300(10) -0.0041(7) -0.0026(7) -0.0010(7)
C8 0.0233(9) 0.0338(10) 0.0245(9) -0.0142(8) -0.0010(8) -0.0055(8)
C9 0.0181(9) 0.0331(10) 0.0264(9) -0.0116(8) 0.0028(7) -0.0054(7)
C10 0.0164(8) 0.0313(9) 0.0195(8) 0.0013(7) 0.0000(7) -0.0024(7)
C11 0.0175(9) 0.0358(11) 0.0372(11) -0.0091(9) -0.0048(8) -0.0053(8)
C12 0.0306(11) 0.093(2) 0.0217(10) -0.0216(12) 0.0072(9) -0.0215(13)
C13 0.0176(8) 0.0128(7) 0.0206(8) 0.0024(6) -0.0043(7) 0.0014(7)
C14 0.0125(8) 0.0168(8) 0.0165(8) -0.0002(6) -0.0007(6) 0.0032(6)
C15 0.0112(8) 0.0173(8) 0.0151(8) 0.0031(6) -0.0024(6) -0.0031(6)
C16 0.0236(9) 0.0208(9) 0.0228(9) 0.0031(7) -0.0039(7) 0.0037(7)
C17 0.0290(10) 0.0229(9) 0.0274(10) 0.0071(8) -0.0108(8) 0.0005(8)
C18 0.0233(9) 0.0323(10) 0.0190(9) 0.0117(7) -0.0095(7) -0.0098(8)
C19 0.0184(9) 0.0323(9) 0.0144(8) 0.0007(7) -0.0006(7) -0.0072(7)
C20 0.0113(8) 0.0215(8) 0.0162(8) 0.0027(6) -0.0027(6) -0.0033(7)
C21 0.0104(7) 0.0165(7) 0.0183(8) 0.0053(6) -0.0010(7) 0.0010(6)
C22 0.0164(8) 0.0247(9) 0.0188(9) 0.0018(7) -0.0012(7) -0.0016(7)
C23 0.0210(9) 0.0292(10) 0.0274(10) 0.0025(8) -0.0050(8) -0.0081(8)
C24 0.0148(9) 0.0371(10) 0.0341(10) 0.0120(8) 0.0008(8) -0.0069(8)
C25 0.0194(9) 0.0343(10) 0.0208(8) 0.0089(8) 0.0064(7) 0.0014(8)
C26 0.0181(8) 0.0231(9) 0.0184(9) 0.0046(7) 0.0008(7) 0.0008(7)
C27 0.0153(8) 0.0140(7) 0.0127(7) 0.0052(6) -0.0006(6) -0.0024(6)
C28 0.0198(9) 0.0170(8) 0.0158(8) 0.0001(6) -0.0028(7) 0.0021(7)
C29 0.0251(9) 0.0231(9) 0.0184(9) 0.0011(7) -0.0075(7) -0.0016(8)
C30 0.0165(8) 0.0248(9) 0.0244(9) 0.0051(7) -0.0047(7) 0.0008(7)
C31 0.0208(9) 0.0190(8) 0.0193(8) 0.0031(7) 0.0030(7) 0.0029(7)
C32 0.0215(8) 0.0145(8) 0.0129(8) 0.0028(6) -0.0010(6) -0.0008(7)
C33 0.0161(8) 0.0142(7) 0.0102(7) 0.0015(5) -0.0019(6) 0.0022(6)
C34 0.0166(8) 0.0178(7) 0.0110(7) 0.0016(6) 0.0004(6) -0.0013(7)
C35 0.0220(9) 0.0143(7) 0.0159(8) -0.0019(6) -0.0022(7) -0.0006(7)
C36 0.0273(10) 0.0252(9) 0.0218(9) -0.0084(7) 0.0039(8) 0.0033(8)
C37 0.0237(10) 0.0340(11) 0.0295(10) -0.0102(8) 0.0118(8) -0.0031(8)
C38 0.0213(9) 0.0204(9) 0.0238(9) -0.0053(7) 0.0046(7) -0.0063(7)
C39 0.0186(8) 0.0125(7) 0.0123(7) -0.0010(6) 0.0033(6) 0.0003(7)
C40 0.0197(8) 0.0173(8) 0.0153(8) -0.0001(6) -0.0006(7) -0.0021(7)
C41 0.0301(10) 0.0179(8) 0.0158(8) 0.0047(7) 0.0034(7) 0.0001(7)
C42 0.0265(10) 0.0162(8) 0.0227(9) 0.0000(7) 0.0081(7) -0.0057(7)
C43 0.0175(8) 0.0184(8) 0.0196(9) -0.0047(7) 0.0026(7) -0.0024(7)
C44 0.0192(8) 0.0147(8) 0.0141(8) -0.0015(6) 0.0018(6) 0.0003(6)
C45 0.0142(8) 0.0184(8) 0.0143(8) -0.0037(7) 0.0010(6) -0.0021(7)
C46 0.0201(9) 0.0415(11) 0.0181(8) 0.0009(8) 0.0069(7) 0.0029(8)

loop_
_atom_site_label
_atom_site_type_symbol
_atom_site_thermal_displace_type
_atom_site_fract_x
_atom_site_fract_y
_atom_site_fract_z
_atom_site_occupancy
_atom_site_U_iso_or_equiv
_atom_site_calc_flag
_atom_site_refinement_flags
Ru1 Ru Uani 0.44019(1) 0.52941(1) 0.77878(1) 1.000 0.0097(1) d .
Br1 Br Uani 0.51472(1) 0.64970(1) 0.84510(1) 1.000 0.0185(1) d .
P1 P Uani 0.60030(3) 0.46380(2) 0.78731(2) 1.000 0.0116(1) d .
P2 P Uani 0.46816(3) 0.56875(2) 0.66978(2) 1.000 0.0112(1) d .
O1 O Uani 0.35395(10) 0.49943(6) 0.87538(5) 1.000 0.0160(3) d .
O2 O Uani 0.26969(9) 0.57408(6) 0.80148(5) 1.000 0.0149(3) d .
N1 N Uani 0.38954(11) 0.36305(7) 0.73040(7) 1.000 0.0129(3) d .
N2 N Uani 0.21732(11) 0.36589(8) 0.69494(7) 1.000 0.0151(4) d .
C1 C Uani 0.30706(14) 0.32072(9) 0.70363(8) 1.000 0.0156(5) d .
C2 C Uani 0.35553(14) 0.43931(9) 0.73973(7) 1.000 0.0126(4) d .
C3 C Uani 0.24605(13) 0.43875(9) 0.71685(8) 1.000 0.0145(4) d .
C4 C Uani 0.10672(13) 0.34042(9) 0.67326(8) 1.000 0.0172(5) d .
C5 C Uani 0.02279(13) 0.33279(9) 0.72236(8) 1.000 0.0170(4) d .
C6 C Uani -0.08154(14) 0.30521(9) 0.70051(9) 1.000 0.0188(5) d .
C7 C Uani -0.10358(15) 0.28754(10) 0.63277(9) 1.000 0.0215(5) d .
C8 C Uani -0.01882(16) 0.29963(11) 0.58483(10) 1.000 0.0272(5) d .
C9 C Uani 0.08715(15) 0.32626(11) 0.60375(10) 1.000 0.0259(5) d .
C10 C Uani 0.03864(14) 0.35550(10) 0.79654(8) 1.000 0.0224(5) d .
C11 C Uani -0.21747(16) 0.25787(12) 0.61160(11) 1.000 0.0302(6) d .
C12 C Uani 0.17630(19) 0.34105(17) 0.55037(10) 1.000 0.0484(8) d .
C13 C Uani 0.49686(14) 0.32846(9) 0.75229(9) 1.000 0.0170(4) d .
C14 C Uani 0.59915(13) 0.37701(9) 0.73550(8) 1.000 0.0153(5) d .
C15 C Uani 0.62433(13) 0.42607(9) 0.87408(8) 1.000 0.0145(5) d .
C16 C Uani 0.69060(15) 0.36114(10) 0.88566(9) 1.000 0.0224(5) d .
C17 C Uani 0.70887(16) 0.33446(10) 0.95184(9) 1.000 0.0264(6) d .
C18 C Uani 0.66228(15) 0.37238(11) 1.00691(9) 1.000 0.0249(5) d .
C19 C Uani 0.59877(14) 0.43674(11) 0.99635(9) 1.000 0.0217(5) d .
C20 C Uani 0.57911(13) 0.46381(10) 0.93036(8) 1.000 0.0163(5) d .
C21 C Uani 0.74089(13) 0.50418(9) 0.77158(9) 1.000 0.0151(4) d .
C22 C Uani 0.78460(15) 0.55614(10) 0.81877(9) 1.000 0.0200(5) d .
C23 C Uani 0.88870(16) 0.59033(11) 0.80789(9) 1.000 0.0259(6) d .
C24 C Uani 0.95134(16) 0.57217(11) 0.75004(10) 1.000 0.0287(6) d .
C25 C Uani 0.90918(14) 0.52078(11) 0.70324(9) 1.000 0.0248(5) d .
C26 C Uani 0.80426(14) 0.48696(10) 0.71321(9) 1.000 0.0199(5) d .
C27 C Uani 0.33165(13) 0.59958(9) 0.63450(8) 1.000 0.0140(4) d .
C28 C Uani 0.28713(15) 0.57446(9) 0.57217(8) 1.000 0.0175(5) d .
C29 C Uani 0.18127(16) 0.59796(10) 0.55052(9) 1.000 0.0222(5) d .
C30 C Uani 0.11954(14) 0.64767(10) 0.59050(9) 1.000 0.0219(5) d .
C31 C Uani 0.16462(14) 0.67508(9) 0.65170(9) 1.000 0.0197(5) d .
C32 C Uani 0.26939(14) 0.65167(9) 0.67328(8) 1.000 0.0163(5) d .
C33 C Uani 0.51818(14) 0.50027(8) 0.60461(8) 1.000 0.0135(4) d .
C34 C Uani 0.45480(14) 0.43493(9) 0.58917(8) 1.000 0.0151(4) d .
C35 C Uani 0.49349(15) 0.38024(9) 0.54346(8) 1.000 0.0174(5) d .
C36 C Uani 0.59601(16) 0.38981(10) 0.51140(9) 1.000 0.0248(5) d .
C37 C Uani 0.65928(16) 0.45430(11) 0.52501(10) 1.000 0.0291(6) d .
C38 C Uani 0.62059(15) 0.50902(10) 0.57119(9) 1.000 0.0218(5) d .
C39 C Uani 0.55523(14) 0.65229(8) 0.64807(7) 1.000 0.0145(4) d .
C40 C Uani 0.52444(15) 0.70260(9) 0.59601(8) 1.000 0.0174(5) d .
C41 C Uani 0.59303(15) 0.76383(10) 0.57915(8) 1.000 0.0213(5) d .
C42 C Uani 0.69464(16) 0.77480(10) 0.61217(9) 1.000 0.0218(5) d .
C43 C Uani 0.72724(14) 0.72390(9) 0.66308(9) 1.000 0.0185(5) d .
C44 C Uani 0.65724(14) 0.66421(9) 0.68203(8) 1.000 0.0160(5) d .
C45 C Uani 0.26926(13) 0.53866(9) 0.85791(8) 1.000 0.0156(5) d .
C46 C Uani 0.16716(15) 0.54218(12) 0.90340(9) 1.000 0.0266(5) d .
H1 H Uiso 0.31130 0.26800 0.69270 1.000 0.0190 c R
H3 H Uiso 0.19740 0.48170 0.71610 1.000 0.0170 c R
H6 H Uiso -0.13960 0.29830 0.73340 1.000 0.0230 c R
H8 H Uiso -0.03360 0.28940 0.53800 1.000 0.0330 c R
H10A H Uiso 0.11920 0.36010 0.80650 1.000 0.0340 c R
H10B H Uiso 0.00530 0.31650 0.82620 1.000 0.0340 c R
H10C H Uiso 0.00160 0.40460 0.80480 1.000 0.0340 c R
H11A H Uiso -0.27040 0.30050 0.60770 1.000 0.0450 c R
H11B H Uiso -0.24490 0.22170 0.64600 1.000 0.0450 c R
H11C H Uiso -0.21120 0.23210 0.56730 1.000 0.0450 c R
H12A H Uiso 0.14390 0.33420 0.50470 1.000 0.0730 c R
H12B H Uiso 0.23870 0.30520 0.55670 1.000 0.0730 c R
H12C H Uiso 0.20420 0.39340 0.55510 1.000 0.0730 c R
H13A H Uiso 0.50520 0.27820 0.72980 1.000 0.0200 c R
H13B H Uiso 0.49430 0.31980 0.80230 1.000 0.0200 c R
H14A H Uiso 0.59790 0.39080 0.68640 1.000 0.0180 c R
H14B H Uiso 0.66860 0.34740 0.74440 1.000 0.0180 c R
H16 H Uiso 0.72330 0.33510 0.84800 1.000 0.0270 c R
H17 H Uiso 0.75340 0.29020 0.95910 1.000 0.0320 c R
H18 H Uiso 0.67410 0.35400 1.05200 1.000 0.0300 c R
H19 H Uiso 0.56790 0.46310 1.03440 1.000 0.0260 c R
H20 H Uiso 0.53460 0.50820 0.92380 1.000 0.0200 c R
H22 H Uiso 0.74280 0.56830 0.85870 1.000 0.0240 c R
H23 H Uiso 0.91710 0.62610 0.84000 1.000 0.0310 c R
H24 H Uiso 1.02280 0.59510 0.74280 1.000 0.0340 c R
H25 H Uiso 0.95210 0.50830 0.66380 1.000 0.0300 c R
H26 H Uiso 0.77570 0.45210 0.68030 1.000 0.0240 c R
H28 H Uiso 0.32990 0.54090 0.54430 1.000 0.0210 c R
H29 H Uiso 0.15150 0.57990 0.50840 1.000 0.0270 c R
H30 H Uiso 0.04650 0.66320 0.57640 1.000 0.0260 c R
H31 H Uiso 0.12270 0.71010 0.67860 1.000 0.0240 c R
H32 H Uiso 0.29960 0.67100 0.71480 1.000 0.0200 c R
H34 H Uiso 0.38370 0.42790 0.61050 1.000 0.0180 c R
H35 H Uiso 0.44940 0.33620 0.53430 1.000 0.0210 c R
H36 H Uiso 0.62290 0.35240 0.48020 1.000 0.0300 c R
H37 H Uiso 0.72960 0.46140 0.50270 1.000 0.0350 c R
H38 H Uiso 0.66500 0.55300 0.57990 1.000 0.0260 c R
H40 H Uiso 0.45590 0.69490 0.57190 1.000 0.0210 c R
H41 H Uiso 0.56990 0.79850 0.54460 1.000 0.0250 c R
H42 H Uiso 0.74160 0.81660 0.60030 1.000 0.0260 c R
H43 H Uiso 0.79800 0.73010 0.68500 1.000 0.0220 c R
H44 H Uiso 0.67880 0.63130 0.71830 1.000 0.0190 c R
H46A H Uiso 0.11270 0.57840 0.88430 1.000 0.0400 c R
H46B H Uiso 0.18960 0.55900 0.94920 1.000 0.0400 c R
H46C H Uiso 0.13270 0.49150 0.90630 1.000 0.0400 c R

loop_
_atom_type_symbol
_atom_type_description
_atom_type_scat_dispersion_real
_atom_type_scat_dispersion_imag
_atom_type_scat_source
C C 0.0033 0.0016 ' International Tables Vol C Tables 4.2.6.8 and 6.1.1.4'
H H 0.0000 0.0000 ' International Tables Vol C Tables 4.2.6.8 and 6.1.1.4'
Br Br -0.2901 2.4595 ' International Tables Vol C Tables 4.2.6.8 and 6.1.1.4'
N N 0.0061 0.0033 ' International Tables Vol C Tables 4.2.6.8 and 6.1.1.4'
O O 0.0106 0.0060 ' International Tables Vol C Tables 4.2.6.8 and 6.1.1.4'
P P 0.1023 0.0942 ' International Tables Vol C Tables 4.2.6.8 and 6.1.1.4'
Ru Ru -1.2594 0.8363 ' International Tables Vol C Tables 4.2.6.8 and 6.1.1.4'

loop_
_geom_angle_atom_site_label_1
_geom_angle_atom_site_label_2
_geom_angle_atom_site_label_3
_geom_angle
_geom_angle_publ_flag
Br1 Ru1 P1 95.16(1) yes
Br1 Ru1 P2 99.78(1) yes
Br1 Ru1 O1 85.75(3) yes
Br1 Ru1 O2 85.72(3) yes
Br1 Ru1 C2 168.58(4) yes
Br1 Ru1 C45 85.32(4) yes
P1 Ru1 P2 95.88(1) yes
P1 Ru1 O1 102.05(3) yes
P1 Ru1 O2 161.29(3) yes
P1 Ru1 C2 92.82(5) yes
P1 Ru1 C45 131.68(4) yes
P2 Ru1 O1 160.71(3) yes
P2 Ru1 O2 102.40(3) yes
P2 Ru1 C2 87.48(4) yes
P2 Ru1 C45 131.78(4) yes
O1 Ru1 O2 59.32(4) yes
O1 Ru1 C2 84.61(5) yes
O1 Ru1 C45 29.66(5) yes
O2 Ru1 C2 84.10(5) yes
O2 Ru1 C45 29.66(4) yes
C2 Ru1 C45 83.28(6) yes
Ru1 P1 C14 112.46(5) yes
Ru1 P1 C15 112.73(5) yes
Ru1 P1 C21 124.29(5) yes
C14 P1 C15 102.24(7) yes
C14 P1 C21 103.58(7) yes
C15 P1 C21 98.70(7) yes
Ru1 P2 C27 108.20(5) yes
Ru1 P2 C33 119.84(5) yes
Ru1 P2 C39 122.78(5) yes
C27 P2 C33 102.45(7) yes
C27 P2 C39 100.05(7) yes
C33 P2 C39 100.22(7) yes
Ru1 O1 C45 90.50(9) yes
Ru1 O2 C45 90.27(9) yes
C1 N1 C2 111.58(13) yes
C1 N1 C13 121.26(13) yes
C2 N1 C13 126.91(13) yes
C1 N2 C3 108.02(13) yes
C1 N2 C4 125.16(14) yes
C3 N2 C4 126.53(13) yes
N1 C1 N2 107.75(14) yes
Ru1 C2 N1 130.38(12) yes
Ru1 C2 C3 126.76(12) yes
N1 C2 C3 102.84(13) yes
N2 C3 C2 109.81(14) yes
N2 C4 C5 118.52(14) yes
N2 C4 C9 119.22(14) yes
C5 C4 C9 122.24(15) no
C4 C5 C6 117.29(15) no
C4 C5 C10 123.10(14) no
C6 C5 C10 119.58(14) no
C5 C6 C7 122.51(16) no
C6 C7 C8 118.22(16) no
C6 C7 C11 120.62(16) no
C8 C7 C11 121.14(17) no
C7 C8 C9 121.76(18) no
C4 C9 C8 117.85(17) no
C4 C9 C12 121.58(16) no
C8 C9 C12 120.56(18) no
N1 C13 C14 113.45(13) yes
P1 C14 C13 110.66(11) yes
P1 C15 C16 121.80(12) yes
P1 C15 C20 119.80(12) yes
C16 C15 C20 118.37(15) no
C15 C16 C17 120.67(16) no
C16 C17 C18 119.98(17) no
C17 C18 C19 119.93(17) no
C18 C19 C20 120.73(16) no
C15 C20 C19 120.31(16) no
P1 C21 C22 118.57(13) yes
P1 C21 C26 122.77(13) yes
C22 C21 C26 118.62(15) no
C21 C22 C23 120.73(16) no
C22 C23 C24 120.10(17) no
C23 C24 C25 119.67(17) no
C24 C25 C26 120.69(16) no
C21 C26 C25 120.20(16) no
P2 C27 C28 124.46(12) yes
P2 C27 C32 117.01(12) yes
C28 C27 C32 118.53(15) no
C27 C28 C29 120.92(15) no
C28 C29 C30 119.70(16) no
C29 C30 C31 119.89(16) no
C30 C31 C32 120.44(15) no
C27 C32 C31 120.45(15) no
P2 C33 C34 120.39(12) yes
P2 C33 C38 122.25(12) yes
C34 C33 C38 117.30(14) no
C33 C34 C35 121.63(15) no
C34 C35 C36 120.01(15) no
C35 C36 C37 119.44(16) no
C36 C37 C38 120.50(17) no
C33 C38 C37 121.10(16) no
P2 C39 C40 121.56(12) yes
P2 C39 C44 119.75(11) yes
C40 C39 C44 118.62(14) no
C39 C40 C41 120.56(16) no
C40 C41 C42 120.64(16) no
C41 C42 C43 119.18(16) no
C42 C43 C44 120.54(16) no
C39 C44 C43 120.39(14) no
Ru1 C45 O1 59.84(8) yes
Ru1 C45 O2 60.07(8) yes
Ru1 C45 C46 178.34(12) yes
O1 C45 O2 119.91(14) yes
O1 C45 C46 120.23(14) yes
O2 C45 C46 119.86(14) yes
N1 C1 H1 126.00 no
N2 C1 H1 126.00 no
N2 C3 H3 125.00 no
C2 C3 H3 125.00 no
C5 C6 H6 119.00 no
C7 C6 H6 119.00 no
C7 C8 H8 119.00 no
C9 C8 H8 119.00 no
C5 C10 H10A 109.00 no
C5 C10 H10B 109.00 no
C5 C10 H10C 109.00 no
H10A C10 H10B 110.00 no
H10A C10 H10C 109.00 no
H10B C10 H10C 110.00 no
C7 C11 H11A 110.00 no
C7 C11 H11B 109.00 no
C7 C11 H11C 109.00 no
H11A C11 H11B 110.00 no
H11A C11 H11C 109.00 no
H11B C11 H11C 109.00 no
C9 C12 H12A 109.00 no
C9 C12 H12B 109.00 no
C9 C12 H12C 109.00 no
H12A C12 H12B 109.00 no
H12A C12 H12C 109.00 no
H12B C12 H12C 109.00 no
N1 C13 H13A 109.00 no
N1 C13 H13B 109.00 no
C14 C13 H13A 109.00 no
C14 C13 H13B 109.00 no
H13A C13 H13B 108.00 no
P1 C14 H14A 109.00 no
P1 C14 H14B 109.00 no
C13 C14 H14A 110.00 no
C13 C14 H14B 110.00 no
H14A C14 H14B 108.00 no
C15 C16 H16 120.00 no
C17 C16 H16 120.00 no
C16 C17 H17 120.00 no
C18 C17 H17 120.00 no
C17 C18 H18 120.00 no
C19 C18 H18 120.00 no
C18 C19 H19 120.00 no
C20 C19 H19 120.00 no
C15 C20 H20 120.00 no
C19 C20 H20 120.00 no
C21 C22 H22 120.00 no
C23 C22 H22 120.00 no
C22 C23 H23 120.00 no
C24 C23 H23 120.00 no
C23 C24 H24 120.00 no
C25 C24 H24 120.00 no
C24 C25 H25 120.00 no
C26 C25 H25 120.00 no
C21 C26 H26 120.00 no
C25 C26 H26 120.00 no
C27 C28 H28 120.00 no
C29 C28 H28 120.00 no
C28 C29 H29 120.00 no
C30 C29 H29 120.00 no
C29 C30 H30 120.00 no
C31 C30 H30 120.00 no
C30 C31 H31 120.00 no
C32 C31 H31 120.00 no
C27 C32 H32 120.00 no
C31 C32 H32 120.00 no
C33 C34 H34 119.00 no
C35 C34 H34 119.00 no
C34 C35 H35 120.00 no
C36 C35 H35 120.00 no
C35 C36 H36 120.00 no
C37 C36 H36 120.00 no
C36 C37 H37 120.00 no
C38 C37 H37 120.00 no
C33 C38 H38 119.00 no
C37 C38 H38 119.00 no
C39 C40 H40 120.00 no
C41 C40 H40 120.00 no
C40 C41 H41 120.00 no
C42 C41 H41 120.00 no
C41 C42 H42 120.00 no
C43 C42 H42 120.00 no
C42 C43 H43 120.00 no
C44 C43 H43 120.00 no
C39 C44 H44 120.00 no
C43 C44 H44 120.00 no
C45 C46 H46A 109.00 no
C45 C46 H46B 109.00 no
C45 C46 H46C 109.00 no
H46A C46 H46B 109.00 no
H46A C46 H46C 110.00 no
H46B C46 H46C 110.00 no

loop_
_geom_bond_atom_site_label_1
_geom_bond_atom_site_label_2
_geom_bond_distance
_geom_bond_publ_flag
Ru1 Br1 2.6298(2) yes
Ru1 P1 2.2294(4) yes
Ru1 P2 2.2640(4) yes
Ru1 O1 2.2118(10) yes
Ru1 O2 2.2169(11) yes
Ru1 C2 2.0228(16) yes
P1 C14 1.8284(16) yes
P1 C15 1.8430(16) yes
P1 C21 1.8401(16) yes
P2 C27 1.8435(16) yes
P2 C33 1.8490(16) yes
P2 C39 1.8432(15) yes
O1 C45 1.2659(19) yes
O2 C45 1.2660(19) yes
N1 C1 1.336(2) yes
N1 C2 1.409(2) yes
N1 C13 1.475(2) yes
N2 C1 1.339(2) yes
N2 C3 1.390(2) yes
N2 C4 1.451(2) yes
C2 C3 1.376(2) no
C4 C5 1.391(2) no
C4 C9 1.401(2) no
C5 C6 1.397(2) no
C5 C10 1.516(2) no
C6 C7 1.385(2) no
C7 C8 1.392(3) no
C7 C11 1.508(3) no
C8 C9 1.393(3) no
C9 C12 1.509(3) no
C13 C14 1.520(2) no
C15 C16 1.403(2) no
C15 C20 1.392(2) no
C16 C17 1.393(2) no
C17 C18 1.381(3) no
C18 C19 1.373(3) no
C19 C20 1.394(2) no
C21 C22 1.397(2) no
C21 C26 1.400(2) no
C22 C23 1.391(3) no
C23 C24 1.391(3) no
C24 C25 1.379(3) no
C25 C26 1.394(2) no
C27 C28 1.399(2) no
C27 C32 1.399(2) no
C28 C29 1.390(3) no
C29 C30 1.382(2) no
C30 C31 1.396(2) no
C31 C32 1.377(2) no
C33 C34 1.404(2) no
C33 C38 1.390(2) no
C34 C35 1.389(2) no
C35 C36 1.380(3) no
C36 C37 1.384(3) no
C37 C38 1.396(3) no
C39 C40 1.396(2) no
C39 C44 1.398(2) no
C40 C41 1.388(2) no
C41 C42 1.382(3) no
C42 C43 1.392(2) no
C43 C44 1.387(2) no
C45 C46 1.505(2) no
C1 H1 0.9500 no
C3 H3 0.9500 no
C6 H6 0.9500 no
C8 H8 0.9500 no
C10 H10A 0.9800 no
C10 H10B 0.9800 no
C10 H10C 0.9800 no
C11 H11A 0.9800 no
C11 H11B 0.9800 no
C11 H11C 0.9800 no
C12 H12A 0.9800 no
C12 H12B 0.9800 no
C12 H12C 0.9800 no
C13 H13A 0.9900 no
C13 H13B 0.9900 no
C14 H14A 0.9900 no
C14 H14B 0.9900 no
C16 H16 0.9500 no
C17 H17 0.9500 no
C18 H18 0.9500 no
C19 H19 0.9500 no
C20 H20 0.9500 no
C22 H22 0.9500 no
C23 H23 0.9500 no
C24 H24 0.9500 no
C25 H25 0.9500 no
C26 H26 0.9500 no
C28 H28 0.9500 no
C29 H29 0.9500 no
C30 H30 0.9500 no
C31 H31 0.9500 no
C32 H32 0.9500 no
C34 H34 0.9500 no
C35 H35 0.9500 no
C36 H36 0.9500 no
C37 H37 0.9500 no
C38 H38 0.9500 no
C40 H40 0.9500 no
C41 H41 0.9500 no
C42 H42 0.9500 no
C43 H43 0.9500 no
C44 H44 0.9500 no
C46 H46A 0.9800 no
C46 H46B 0.9800 no
C46 H46C 0.9800 no

loop_
_geom_hbond_atom_site_label_D
_geom_hbond_atom_site_label_H
_geom_hbond_atom_site_label_A
_geom_hbond_distance_DH
_geom_hbond_distance_HA
_geom_hbond_distance_DA
_geom_hbond_angle_DHA
_geom_hbond_site_symmetry_A
_geom_hbond_publ_flag
C3 H3 O2 0.9500 2.4800 2.9069(19) 107.00 . yes
C10 H10A N2 0.9800 2.4700 2.913(2) 107.00 . yes
C13 H13A Br1 0.9900 2.7000 3.6707(16) 167.00 4_646 yes
C20 H20 Br1 0.9500 2.9300 3.7408(17) 144.00 . yes
C20 H20 O1 0.9500 2.3500 2.9498(19) 121.00 . yes
C32 H32 O2 0.9500 2.4300 2.8516(19) 107.00 . yes
C34 H34 N1 0.9500 2.6100 3.132(2) 115.00 . yes

loop_
_geom_torsion_atom_site_label_1
_geom_torsion_atom_site_label_2
_geom_torsion_atom_site_label_3
_geom_torsion_atom_site_label_4
_geom_torsion
_geom_torsion_publ_flag
Br1 Ru1 P1 C14 -171.01(6) no
Br1 Ru1 P1 C15 74.05(6) no
Br1 Ru1 P1 C21 -44.91(7) no
P2 Ru1 P1 C14 -70.59(6) no
P2 Ru1 P1 C15 174.46(6) no
P2 Ru1 P1 C21 55.51(7) no
O1 Ru1 P1 C14 102.25(6) no
O1 Ru1 P1 C15 -12.70(6) no
O1 Ru1 P1 C21 -131.65(7) no
C2 Ru1 P1 C14 17.16(7) no
C2 Ru1 P1 C15 -97.78(7) no
C2 Ru1 P1 C21 143.26(8) no
C45 Ru1 P1 C14 100.67(7) no
C45 Ru1 P1 C15 -14.27(8) no
C45 Ru1 P1 C21 -133.23(8) no
Br1 Ru1 P2 C27 -101.85(5) no
Br1 Ru1 P2 C33 141.40(6) no
Br1 Ru1 P2 C39 13.62(6) no
P1 Ru1 P2 C27 161.86(5) no
P1 Ru1 P2 C33 45.11(6) no
P1 Ru1 P2 C39 -82.66(6) no
O2 Ru1 P2 C27 -14.12(6) no
O2 Ru1 P2 C33 -130.87(7) no
O2 Ru1 P2 C39 101.36(7) no
C2 Ru1 P2 C27 69.28(7) no
C2 Ru1 P2 C33 -47.47(8) no
C2 Ru1 P2 C39 -175.25(8) no
C45 Ru1 P2 C27 -9.39(7) no
C45 Ru1 P2 C33 -126.14(8) no
C45 Ru1 P2 C39 106.08(8) no
Br1 Ru1 O1 C45 88.00(9) no
P1 Ru1 O1 C45 -177.62(8) no
O2 Ru1 O1 C45 0.45(8) no
C2 Ru1 O1 C45 -85.88(10) no
Br1 Ru1 O2 C45 -88.04(9) no
P2 Ru1 O2 C45 172.87(8) no
O1 Ru1 O2 C45 -0.45(8) no
C2 Ru1 O2 C45 86.76(9) no
P1 Ru1 C2 N1 5.90(13) no
P1 Ru1 C2 C3 -175.79(13) no
P2 Ru1 C2 N1 101.67(13) no
P2 Ru1 C2 C3 -80.02(13) no
O1 Ru1 C2 N1 -95.94(13) no
O1 Ru1 C2 C3 82.37(13) no
O2 Ru1 C2 N1 -155.58(14) no
O2 Ru1 C2 C3 22.73(13) no
C45 Ru1 C2 N1 -125.75(14) no
C45 Ru1 C2 C3 52.57(13) no
Br1 Ru1 C45 O1 -89.63(8) no
Br1 Ru1 C45 O2 89.58(8) no
P1 Ru1 C45 O1 3.11(11) no
P1 Ru1 C45 O2 -177.67(6) no
P2 Ru1 C45 O1 171.43(7) no
P2 Ru1 C45 O2 -9.36(11) no
O1 Ru1 C45 O2 179.21(15) no
O2 Ru1 C45 O1 -179.21(15) no
C2 Ru1 C45 O1 90.91(9) no
C2 Ru1 C45 O2 -89.88(9) no
Ru1 P1 C14 C13 -53.72(12) no
C15 P1 C14 C13 67.44(12) no
C21 P1 C14 C13 169.66(11) no
Ru1 P1 C15 C16 154.30(12) no
Ru1 P1 C15 C20 -27.85(14) no
C14 P1 C15 C16 33.33(15) no
C14 P1 C15 C20 -148.82(13) no
C21 P1 C15 C16 -72.70(15) no
C21 P1 C15 C20 105.15(14) no
Ru1 P1 C21 C22 70.72(15) no
Ru1 P1 C21 C26 -107.11(14) no
C14 P1 C21 C22 -159.48(13) no
C14 P1 C21 C26 22.70(16) no
C15 P1 C21 C22 -54.55(14) no
C15 P1 C21 C26 127.62(15) no
Ru1 P2 C27 C28 -128.83(13) no
Ru1 P2 C27 C32 51.20(13) no
C33 P2 C27 C28 -1.32(16) no
C33 P2 C27 C32 178.71(12) no
C39 P2 C27 C28 101.60(14) no
C39 P2 C27 C32 -78.37(13) no
Ru1 P2 C33 C34 59.75(14) no
Ru1 P2 C33 C38 -117.53(13) no
C27 P2 C33 C34 -59.94(14) no
C27 P2 C33 C38 122.78(14) no
C39 P2 C33 C34 -162.73(13) no
C39 P2 C33 C38 19.99(15) no
Ru1 P2 C39 C40 -141.03(11) no
Ru1 P2 C39 C44 41.96(14) no
C27 P2 C39 C40 -21.60(14) no
C27 P2 C39 C44 161.39(13) no
C33 P2 C39 C40 83.14(14) no
C33 P2 C39 C44 -93.87(13) no
Ru1 O1 C45 O2 -0.79(15) no
Ru1 O1 C45 C46 178.08(14) no
Ru1 O2 C45 O1 0.79(15) no
Ru1 O2 C45 C46 -178.09(14) no
C2 N1 C1 N2 -0.49(18) no
C13 N1 C1 N2 174.15(14) no
C1 N1 C2 Ru1 179.05(11) no
C1 N1 C2 C3 0.43(17) no
C13 N1 C2 Ru1 4.8(2) no
C13 N1 C2 C3 -173.84(15) no
C1 N1 C13 C14 140.68(15) no
C2 N1 C13 C14 -45.6(2) no
C3 N2 C1 N1 0.34(18) no
C4 N2 C1 N1 -173.73(14) no
C1 N2 C3 C2 -0.07(18) no
C4 N2 C3 C2 173.89(14) no
C1 N2 C4 C5 102.18(19) no
C1 N2 C4 C9 -79.4(2) no
C3 N2 C4 C5 -70.8(2) no
C3 N2 C4 C9 107.59(19) no
Ru1 C2 C3 N2 -178.89(10) no
N1 C2 C3 N2 -0.21(16) no
N2 C4 C5 C6 -177.46(14) no
N2 C4 C5 C10 4.8(2) no
C9 C4 C5 C6 4.2(2) no
C9 C4 C5 C10 -173.54(16) no
N2 C4 C9 C8 178.06(16) no
N2 C4 C9 C12 -3.5(3) no
C5 C4 C9 C8 -3.6(3) no
C5 C4 C9 C12 174.85(19) no
C4 C5 C6 C7 -1.6(2) no
C10 C5 C6 C7 176.26(16) no
C5 C6 C7 C8 -1.5(3) no
C5 C6 C7 C11 179.95(17) no
C6 C7 C8 C9 2.2(3) no
C11 C7 C8 C9 -179.32(18) no
C7 C8 C9 C4 0.3(3) no
C7 C8 C9 C12 -178.2(2) no
N1 C13 C14 P1 68.42(15) no
P1 C15 C16 C17 179.01(14) no
C20 C15 C16 C17 1.1(2) no
P1 C15 C20 C19 -178.60(13) no
C16 C15 C20 C19 -0.7(2) no
C15 C16 C17 C18 -0.5(3) no
C16 C17 C18 C19 -0.6(3) no
C17 C18 C19 C20 1.0(3) no
C18 C19 C20 C15 -0.4(3) no
P1 C21 C22 C23 -177.65(14) no
C26 C21 C22 C23 0.3(3) no
P1 C21 C26 C25 178.41(13) no
C22 C21 C26 C25 0.6(3) no
C21 C22 C23 C24 -0.9(3) no
C22 C23 C24 C25 0.7(3) no
C23 C24 C25 C26 0.2(3) no
C24 C25 C26 C21 -0.8(3) no
P2 C27 C28 C29 177.21(13) no
C32 C27 C28 C29 -2.8(2) no
P2 C27 C32 C31 -177.39(12) no
C28 C27 C32 C31 2.6(2) no
C27 C28 C29 C30 0.9(3) no
C28 C29 C30 C31 1.2(3) no
C29 C30 C31 C32 -1.4(3) no
C30 C31 C32 C27 -0.6(2) no
P2 C33 C34 C35 -176.10(12) no
C38 C33 C34 C35 1.3(2) no
P2 C33 C38 C37 176.38(14) no
C34 C33 C38 C37 -1.0(2) no
C33 C34 C35 C36 -0.7(2) no
C34 C35 C36 C37 -0.3(3) no
C35 C36 C37 C38 0.6(3) no
C36 C37 C38 C33 0.1(3) no
P2 C39 C40 C41 -178.03(12) no
C44 C39 C40 C41 -1.0(2) no
P2 C39 C44 C43 175.65(12) no
C40 C39 C44 C43 -1.4(2) no
C39 C40 C41 C42 2.0(3) no
C40 C41 C42 C43 -0.5(3) no
C41 C42 C43 C44 -2.0(3) no
C42 C43 C44 C39 3.0(2) no
